data_4125877
loop_
_publ_author_name
'Mazumdar, Wrickban'
'Jana, Navendu'
'Thurman, Bryant T.'
'Wink, Donald J.'
'Driver, Tom G.'

_publ_section_title
;
 Rh2(II)-Catalyzed Ring Expansion of Cyclobutanol-Substituted Aryl Azides
 To Access Medium-Sized N-Heterocycles.
;
_journal_name_full 'Journal of the American Chemical Society'
_journal_paper_doi 10.1021/jacs.7b01833
_journal_year 2017
_chemical_formula_sum 'C16 H22 N O'
_chemical_formula_weight 244.35
_chemical_name_systematic
; 
 ? 
;
_space_group_IT_number 15
_symmetry_space_group_name_Hall '-C 2yc'
_symmetry_space_group_name_H-M 'C 1 2/c 1'
_atom_sites_solution_hydrogens geom
_atom_sites_solution_primary direct
_atom_sites_solution_secondary difmap
_audit_creation_method SHELXL-97
_cell_angle_alpha 90.00
_cell_angle_beta 91.318(18)
_cell_angle_gamma 90.00
_cell_formula_units_Z 8
_cell_length_a 16.796(14)
_cell_length_b 8.433(6)
_cell_length_c 20.290(14)
_cell_measurement_temperature 296(2)
_cell_volume 2873(4)
_computing_structure_refinement 'SHELXL-97 (Sheldrick, 2008)'
_computing_structure_solution 'SHELXS-97 (Sheldrick, 2008)'
_diffrn_ambient_temperature 296(2)
_diffrn_measured_fraction_theta_full 0.997
_diffrn_measured_fraction_theta_max 0.997
_diffrn_radiation_monochromator graphite
_diffrn_radiation_source 'fine-focus sealed tube'
_diffrn_radiation_type MoK\a
_diffrn_radiation_wavelength 0.71073
_diffrn_reflns_av_R_equivalents 0.1977
_diffrn_reflns_av_sigmaI/netI 0.0395
_diffrn_reflns_limit_h_max 13
_diffrn_reflns_limit_h_min -13
_diffrn_reflns_limit_k_max 7
_diffrn_reflns_limit_k_min -7
_diffrn_reflns_limit_l_max 16
_diffrn_reflns_limit_l_min -16
_diffrn_reflns_number 28665
_diffrn_reflns_theta_full 17.29
_diffrn_reflns_theta_max 17.29
_diffrn_reflns_theta_min 2.01
_exptl_absorpt_coefficient_mu 0.070
_exptl_absorpt_correction_T_max 0.9890
_exptl_absorpt_correction_T_min 0.9754
_exptl_crystal_density_diffrn 1.130
_exptl_crystal_density_method 'not measured'
_exptl_crystal_F_000 1064
_exptl_crystal_size_max 0.36
_exptl_crystal_size_mid 0.26
_exptl_crystal_size_min 0.16
_refine_diff_density_max 0.302
_refine_diff_density_min -0.268
_refine_diff_density_rms 0.055
_refine_ls_extinction_method none
_refine_ls_goodness_of_fit_ref 1.447
_refine_ls_hydrogen_treatment mixed
_refine_ls_matrix_type full
_refine_ls_number_parameters 165
_refine_ls_number_reflns 873
_refine_ls_number_restraints 0
_refine_ls_restrained_S_all 1.447
_refine_ls_R_factor_all 0.1026
_refine_ls_R_factor_gt 0.0768
_refine_ls_shift/su_max 0.000
_refine_ls_shift/su_mean 0.000
_refine_ls_structure_factor_coef Fsqd
_refine_ls_weighting_details 'calc w=1/[\s^2^(Fo^2^)+(0.1000P)^2^+0.0000P] where P=(Fo^2^+2Fc^2^)/3'
_refine_ls_weighting_scheme calc
_refine_ls_wR_factor_gt 0.1771
_refine_ls_wR_factor_ref 0.1949
_reflns_number_gt 682
_reflns_number_total 873
_reflns_threshold_expression >2sigma(I)
_cod_data_source_file ja7b01833_si_003.cif
_cod_data_source_block cdwtd15
_cod_database_code 4125877

loop_
_symmetry_equiv_pos_as_xyz
'x, y, z'
'-x, y, -z+1/2'
'x+1/2, y+1/2, z'
'-x+1/2, y+1/2, -z+1/2'
'-x, -y, -z'
'x, -y, z-1/2'
'-x+1/2, -y+1/2, -z'
'x+1/2, -y+1/2, z-1/2'

loop_
_atom_site_label
_atom_site_type_symbol
_atom_site_fract_x
_atom_site_fract_y
_atom_site_fract_z
_atom_site_U_iso_or_equiv
_atom_site_adp_type
_atom_site_occupancy
_atom_site_symmetry_multiplicity
_atom_site_calc_flag
_atom_site_refinement_flags
O1 O 0.5208(3) 0.2087(6) 0.9860(2) 0.0545(19) Uani 1 1 d .
N1 N 0.4091(5) 0.0754(9) 0.9582(3) 0.0450(19) Uani 1 1 d .
H1A H 0.4054 0.0408 0.9999 0.054 Uiso 1 1 calc R
H1B H 0.4397 0.0042 0.9375 0.054 Uiso 1 1 calc R
C1 C 0.4549(5) 0.7184(10) 0.8472(4) 0.087(3) Uani 1 1 d .
H3 H 0.4941 0.6523 0.8688 0.131 Uiso 1 1 calc R
H1 H 0.4605 0.8253 0.8629 0.131 Uiso 1 1 calc R
H22 H 0.4624 0.7160 0.8005 0.131 Uiso 1 1 calc R
C2 C 0.3728(5) 0.6581(11) 0.8622(4) 0.062(2) Uani 1 1 d .
H20 H 0.3338 0.7325 0.8444 0.075 Uiso 1 1 calc R
H21 H 0.3671 0.6554 0.9096 0.075 Uiso 1 1 calc R
C3 C 0.3544(4) 0.4940(10) 0.8345(4) 0.058(2) Uani 1 1 d .
H19 H 0.3560 0.4996 0.7868 0.069 Uiso 1 1 calc R
H4 H 0.3005 0.4662 0.8460 0.069 Uiso 1 1 calc R
C4 C 0.4101(4) 0.3606(10) 0.8579(4) 0.043(2) Uani 1 1 d .
H18 H 0.4637 0.3862 0.8431 0.052 Uiso 1 1 calc R
C5 C 0.3871(4) 0.1969(9) 0.8286(4) 0.038(2) Uani 1 1 d .
H5 H 0.4331 0.1282 0.8379 0.046 Uiso 1 1 calc R
C6 C 0.3184(6) 0.1234(9) 0.8661(6) 0.039(2) Uani 1 1 d .
C7 C 0.3302(6) 0.0562(11) 0.9291(6) 0.040(2) Uani 1 1 d .
C8 C 0.2716(9) -0.0260(10) 0.9609(4) 0.054(3) Uani 1 1 d .
H13 H 0.2821 -0.0719 1.0018 0.065 Uiso 1 1 calc R
C9 C 0.1968(7) -0.0397(10) 0.9313(7) 0.062(3) Uani 1 1 d .
H2 H 0.1570 -0.0965 0.9519 0.075 Uiso 1 1 calc R
C10 C 0.4134(4) 0.3539(9) 0.9339(4) 0.047(2) Uani 1 1 d .
H17 H 0.4415 0.4468 0.9503 0.056 Uiso 1 1 calc R
H16 H 0.3595 0.3588 0.9498 0.056 Uiso 1 1 calc R
C11 C 0.4533(6) 0.2085(12) 0.9621(4) 0.043(2) Uani 1 1 d .
C12 C 0.3772(4) 0.1986(9) 0.7539(4) 0.051(2) Uani 1 1 d .
H6 H 0.3276 0.2517 0.7424 0.062 Uiso 1 1 calc R
H12 H 0.4201 0.2608 0.7358 0.062 Uiso 1 1 calc R
C13 C 0.3770(4) 0.0368(10) 0.7216(4) 0.055(2) Uani 1 1 d .
H7 H 0.4256 -0.0187 0.7343 0.067 Uiso 1 1 calc R
H8 H 0.3325 -0.0241 0.7377 0.067 Uiso 1 1 calc R
C14 C 0.3709(4) 0.0458(10) 0.6476(4) 0.073(3) Uani 1 1 d .
H10 H 0.3224 0.0986 0.6347 0.110 Uiso 1 1 calc R
H11 H 0.3709 -0.0595 0.6295 0.110 Uiso 1 1 calc R
H9 H 0.4155 0.1039 0.6313 0.110 Uiso 1 1 calc R
C15 C 0.2423(8) 0.1077(10) 0.8396(4) 0.049(2) Uani 1 1 d .
H15 H 0.2313 0.1509 0.7982 0.059 Uiso 1 1 calc R
C16 C 0.1820(6) 0.0312(13) 0.8715(7) 0.061(3) Uani 1 1 d .
H14 H 0.1311 0.0275 0.8525 0.073 Uiso 1 1 calc R

loop_
_atom_site_aniso_label
_atom_site_aniso_U_11
_atom_site_aniso_U_22
_atom_site_aniso_U_33
_atom_site_aniso_U_23
_atom_site_aniso_U_13
_atom_site_aniso_U_12
O1 0.052(4) 0.059(4) 0.051(4) 0.004(3) -0.023(3) -0.001(3)
N1 0.071(7) 0.042(6) 0.023(4) 0.000(4) 0.006(4) 0.018(5)
C1 0.106(8) 0.066(7) 0.090(8) -0.004(6) 0.020(6) -0.012(6)
C2 0.073(7) 0.044(7) 0.069(6) -0.006(5) -0.005(5) 0.023(5)
C3 0.062(6) 0.049(7) 0.062(6) -0.006(5) -0.007(5) 0.013(5)
C4 0.041(5) 0.047(6) 0.042(7) -0.006(5) -0.004(4) 0.006(5)
C5 0.047(6) 0.035(6) 0.032(7) -0.001(5) 0.003(5) -0.009(4)
C6 0.028(8) 0.039(6) 0.048(8) -0.016(6) -0.011(6) 0.004(5)
C7 0.037(8) 0.052(6) 0.031(7) -0.005(6) -0.011(7) 0.012(6)
C8 0.083(9) 0.050(6) 0.030(6) 0.003(5) 0.031(8) -0.019(6)
C9 0.049(9) 0.062(7) 0.077(10) -0.027(7) 0.015(6) -0.015(5)
C10 0.063(6) 0.036(6) 0.042(7) -0.011(5) -0.001(4) -0.009(5)
C11 0.074(7) 0.026(7) 0.030(6) 0.000(5) -0.003(5) 0.005(8)
C12 0.057(5) 0.058(7) 0.040(7) -0.006(5) 0.008(4) 0.000(4)
C13 0.062(5) 0.071(7) 0.032(6) -0.009(5) -0.002(4) 0.000(5)
C14 0.080(6) 0.086(7) 0.055(7) -0.008(5) 0.005(5) -0.005(5)
C15 0.054(7) 0.055(6) 0.039(6) 0.001(5) 0.005(8) 0.000(5)
C16 0.045(8) 0.083(7) 0.055(8) -0.011(6) -0.003(7) 0.013(7)

loop_
_atom_type_symbol
_atom_type_description
_atom_type_scat_dispersion_real
_atom_type_scat_dispersion_imag
_atom_type_scat_source
C C 0.0033 0.0016 'International Tables Vol C Tables 4.2.6.8 and 6.1.1.4'
H H 0.0000 0.0000 'International Tables Vol C Tables 4.2.6.8 and 6.1.1.4'
N N 0.0061 0.0033 'International Tables Vol C Tables 4.2.6.8 and 6.1.1.4'
O O 0.0106 0.0060 'International Tables Vol C Tables 4.2.6.8 and 6.1.1.4'

loop_
_geom_angle_atom_site_label_1
_geom_angle_atom_site_label_2
_geom_angle_atom_site_label_3
_geom_angle
C11 N1 C7 128.0(7)
C11 N1 H1A 105.3
C7 N1 H1A 105.3
C11 N1 H1B 105.3
C7 N1 H1B 105.3
H1A N1 H1B 106.0
C2 C1 H3 109.5
C2 C1 H1 109.5
H3 C1 H1 109.5
C2 C1 H22 109.5
H3 C1 H22 109.5
H1 C1 H22 109.5
C1 C2 C3 114.3(7)
C1 C2 H20 108.7
C3 C2 H20 108.7
C1 C2 H21 108.7
C3 C2 H21 108.7
H20 C2 H21 107.6
C2 C3 C4 115.8(6)
C2 C3 H19 108.3
C4 C3 H19 108.3
C2 C3 H4 108.3
C4 C3 H4 108.3
H19 C3 H4 107.4
C3 C4 C10 110.2(6)
C3 C4 C5 113.0(6)
C10 C4 C5 110.8(6)
C3 C4 H18 107.6
C10 C4 H18 107.6
C5 C4 H18 107.6
C12 C5 C6 115.7(7)
C12 C5 C4 113.3(7)
C6 C5 C4 110.8(6)
C12 C5 H5 105.4
C6 C5 H5 105.4
C4 C5 H5 105.4
C15 C6 C7 115.1(8)
C15 C6 C5 123.2(11)
C7 C6 C5 121.5(9)
C8 C7 C6 122.7(7)
C8 C7 N1 121.6(11)
C6 C7 N1 115.7(10)
C7 C8 C9 119.4(8)
C7 C8 H13 120.3
C9 C8 H13 120.3
C16 C9 C8 119.5(8)
C16 C9 H2 120.3
C8 C9 H2 120.3
C11 C10 C4 114.6(6)
C11 C10 H17 108.6
C4 C10 H17 108.6
C11 C10 H16 108.6
C4 C10 H16 108.6
H17 C10 H16 107.6
O1 C11 N1 122.0(8)
O1 C11 C10 123.4(9)
N1 C11 C10 114.6(8)
C13 C12 C5 114.9(7)
C13 C12 H6 108.5
C5 C12 H6 108.5
C13 C12 H12 108.5
C5 C12 H12 108.5
H6 C12 H12 107.5
C14 C13 C12 112.7(7)
C14 C13 H7 109.0
C12 C13 H7 109.0
C14 C13 H8 109.0
C12 C13 H8 109.0
H7 C13 H8 107.8
C13 C14 H10 109.5
C13 C14 H11 109.5
H10 C14 H11 109.5
C13 C14 H9 109.5
H10 C14 H9 109.5
H11 C14 H9 109.5
C16 C15 C6 123.1(8)
C16 C15 H15 118.4
C6 C15 H15 118.4
C9 C16 C15 120.1(8)
C9 C16 H14 120.0
C15 C16 H14 120.0

loop_
_geom_bond_atom_site_label_1
_geom_bond_atom_site_label_2
_geom_bond_distance
O1 C11 1.223(9)
N1 C11 1.347(9)
N1 C7 1.447(9)
N1 H1A 0.9000
N1 H1B 0.9000
C1 C2 1.506(10)
C1 H3 0.9600
C1 H1 0.9600
C1 H22 0.9600
C2 C3 1.523(10)
C2 H20 0.9700
C2 H21 0.9700
C3 C4 1.532(9)
C3 H19 0.9700
C3 H4 0.9700
C4 C10 1.542(9)
C4 C5 1.548(9)
C4 H18 0.9800
C5 C12 1.521(9)
C5 C6 1.528(10)
C5 H5 0.9800
C6 C15 1.382(9)
C6 C7 1.410(10)
C7 C8 1.376(10)
C8 C9 1.384(10)
C8 H13 0.9300
C9 C16 1.371(11)
C9 H2 0.9300
C10 C11 1.504(10)
C10 H17 0.9700
C10 H16 0.9700
C12 C13 1.514(10)
C12 H6 0.9700
C12 H12 0.9700
C13 C14 1.506(9)
C13 H7 0.9700
C13 H8 0.9700
C14 H10 0.9600
C14 H11 0.9600
C14 H9 0.9600
C15 C16 1.375(10)
C15 H15 0.9300
C16 H14 0.9300

loop_
_geom_torsion_atom_site_label_1
_geom_torsion_atom_site_label_2
_geom_torsion_atom_site_label_3
_geom_torsion_atom_site_label_4
_geom_torsion
C1 C2 C3 C4 58.9(10)
C2 C3 C4 C10 54.7(9)
C2 C3 C4 C5 179.2(7)
C3 C4 C5 C12 51.9(8)
C10 C4 C5 C12 176.0(5)
C3 C4 C5 C6 -80.0(8)
C10 C4 C5 C6 44.1(8)
C12 C5 C6 C15 -21.1(10)
C4 C5 C6 C15 109.5(8)
C12 C5 C6 C7 154.2(7)
C4 C5 C6 C7 -75.1(8)
C15 C6 C7 C8 3.0(10)
C5 C6 C7 C8 -172.7(6)
C15 C6 C7 N1 -178.5(6)
C5 C6 C7 N1 5.8(9)
C11 N1 C7 C8 -134.2(8)
C11 N1 C7 C6 47.3(10)
C6 C7 C8 C9 -2.2(11)
N1 C7 C8 C9 179.4(6)
C7 C8 C9 C16 -1.2(11)
C3 C4 C10 C11 168.7(7)
C5 C4 C10 C11 42.9(9)
C7 N1 C11 O1 -177.4(7)
C7 N1 C11 C10 1.5(11)
C4 C10 C11 O1 103.6(8)
C4 C10 C11 N1 -75.3(8)
C6 C5 C12 C13 -66.4(8)
C4 C5 C12 C13 164.2(6)
C5 C12 C13 C14 -177.3(6)
C7 C6 C15 C16 -0.5(10)
C5 C6 C15 C16 175.1(7)
C8 C9 C16 C15 3.6(11)
C6 C15 C16 C9 -2.7(11)
